data_7161117
loop_
_publ_author_name
'Suresh, Sundaram'

_publ_section_title
;
 Configurational stability of bis-<i>ortho</i>-methyl Tr&#xf6;ger's base:
 methylene bridge substitution with retention of stereochemistry.
;
_journal_issue 17
_journal_name_full 'Organic &amp; biomolecular chemistry'
_journal_page_first 3728
_journal_page_last 3736
_journal_paper_doi 10.1039/d6ob00250a
_journal_volume 24
_journal_year 2026
_chemical_absolute_configuration rm
_chemical_formula_sum 'C37 H36 N2 O10'
_chemical_formula_weight 668.68
_space_group_crystal_system orthorhombic
_space_group_IT_number 18
_space_group_name_Hall 'P 2 2ab'
_space_group_name_H-M_alt 'P 21 21 2'
_atom_sites_solution_hydrogens geom
_audit_creation_method SHELXL-2014/7
_audit_update_record
;
2026-02-09 deposited with the CCDC.	2026-04-09 downloaded from the CCDC.
;
_cell_angle_alpha 90
_cell_angle_beta 90
_cell_angle_gamma 90
_cell_formula_units_Z 4
_cell_length_a 23.8296(9)
_cell_length_b 21.2588(9)
_cell_length_c 7.8763(3)
_cell_measurement_reflns_used 2015
_cell_measurement_temperature 293(2)
_cell_measurement_theta_max 64.8960
_cell_measurement_theta_min 4.1660
_cell_volume 3990.0(3)
_computing_structure_refinement 'SHELXL-2014/7 (Sheldrick, 2014)'
_diffrn_ambient_temperature 293(2)
_diffrn_measured_fraction_theta_full 0.999
_diffrn_measured_fraction_theta_max 0.979
_diffrn_measurement_device_type 'Xcalibur, Eos, Gemini'
_diffrn_radiation_type CuK\a
_diffrn_radiation_wavelength 1.54184
_diffrn_reflns_av_R_equivalents 0.0785
_diffrn_reflns_av_unetI/netI 0.0925
_diffrn_reflns_Laue_measured_fraction_full 0.999
_diffrn_reflns_Laue_measured_fraction_max 0.979
_diffrn_reflns_limit_h_max 28
_diffrn_reflns_limit_h_min -29
_diffrn_reflns_limit_k_max 24
_diffrn_reflns_limit_k_min -26
_diffrn_reflns_limit_l_max 7
_diffrn_reflns_limit_l_min -9
_diffrn_reflns_number 9407
_diffrn_reflns_point_group_measured_fraction_full 0.829
_diffrn_reflns_point_group_measured_fraction_max 0.803
_diffrn_reflns_theta_full 67.684
_diffrn_reflns_theta_max 71.739
_diffrn_reflns_theta_min 2.785
_exptl_absorpt_coefficient_mu 0.675
_exptl_crystal_density_diffrn 1.113
_exptl_crystal_description Block
_exptl_crystal_F_000 1408
_exptl_crystal_size_max 0.24
_exptl_crystal_size_mid 0.20
_exptl_crystal_size_min 0.18
_refine_diff_density_max 0.207
_refine_diff_density_min -0.211
_refine_diff_density_rms 0.048
_refine_ls_abs_structure_details
;
 Classical Flack method preferred over Parsons because s.u. lower.
;
_refine_ls_abs_structure_Flack -0.2(4)
_refine_ls_extinction_method none
_refine_ls_goodness_of_fit_ref 0.914
_refine_ls_hydrogen_treatment constr
_refine_ls_matrix_type full
_refine_ls_number_parameters 446
_refine_ls_number_reflns 6283
_refine_ls_number_restraints 0
_refine_ls_restrained_S_all 0.914
_refine_ls_R_factor_all 0.0986
_refine_ls_R_factor_gt 0.0697
_refine_ls_shift/su_max 0.063
_refine_ls_shift/su_mean 0.009
_refine_ls_structure_factor_coef Fsqd
_refine_ls_weighting_details 'w=1/[\s^2^(Fo^2^)+(0.0857P)^2^] where P=(Fo^2^+2Fc^2^)/3'
_refine_ls_weighting_scheme calc
_refine_ls_wR_factor_gt 0.1692
_refine_ls_wR_factor_ref 0.1925
_reflns_Friedel_coverage 0.455
_reflns_Friedel_fraction_full 0.608
_reflns_Friedel_fraction_max 0.576
_reflns_number_gt 3509
_reflns_number_total 6283
_reflns_threshold_expression 'I > 2\s(I)'
_cod_data_source_file d6ob00250a2.cif
_cod_data_source_block compound4
_cod_depositor_comments 'Adding full bibliography for 7161117.cif.'
_cod_database_code 7161117
_shelx_shelxl_version_number 2014/7
_shelx_space_group_comment
;
The symmetry employed for this shelxl refinement is uniquely defined
by the following loop, which should always be used as a source of
symmetry information in preference to the above space-group names.
They are only intended as comments.
;
_platon_squeeze_void_probe_radius 1.20

loop_
_space_group_symop_operation_xyz
'x, y, z'
'-x, -y, z'
'x+1/2, -y+1/2, -z'
'-x+1/2, y+1/2, -z'

loop_
_atom_site_label
_atom_site_type_symbol
_atom_site_fract_x
_atom_site_fract_y
_atom_site_fract_z
_atom_site_U_iso_or_equiv
_atom_site_adp_type
_atom_site_occupancy
_atom_site_site_symmetry_order
_atom_site_calc_flag
_atom_site_refinement_flags_posn
_atom_site_refinement_flags_adp
_atom_site_refinement_flags_occupancy
_atom_site_disorder_assembly
_atom_site_disorder_group
C36 C 0.9540(3) 1.1522(5) 0.937(2) 0.187(7) Uani 1 1 d . . . . .
H1 H 0.9816 1.1260 0.9818 0.225 Uiso 1 1 calc R U . . .
C17 C 0.5998(2) 0.8167(3) 0.6675(7) 0.0571(13) Uani 1 1 d . . . . .
C4 C 0.4543(2) 0.8821(3) 0.4724(7) 0.0575(13) Uani 1 1 d . . . . .
C14 C 0.5106(2) 0.9019(2) 0.4987(6) 0.0491(12) Uani 1 1 d . . . . .
C10 C 0.6889(2) 0.8356(3) 0.5285(7) 0.0638(14) Uani 1 1 d . . . . .
C32 C 0.7283(2) 1.0410(2) 0.6964(7) 0.0579(13) Uani 1 1 d . . . . .
C1 C 0.5189(2) 0.9229(3) 0.1990(7) 0.0603(14) Uani 1 1 d . . . . .
H15 H 0.5409 0.9354 0.1074 0.072 Uiso 1 1 calc R U . . .
C15 C 0.5424(2) 0.9203(2) 0.3613(7) 0.0533(13) Uani 1 1 d . . . . .
C2 C 0.4630(2) 0.9069(3) 0.1731(7) 0.0639(14) Uani 1 1 d . . . . .
C12 C 0.6030(2) 0.9385(2) 0.3849(7) 0.0581(14) Uani 1 1 d . . . . .
H18A H 0.6258 0.9165 0.3020 0.070 Uiso 1 1 calc R U . . .
H18B H 0.6072 0.9833 0.3648 0.070 Uiso 1 1 calc R U . . .
C3 C 0.4316(2) 0.8849(3) 0.3107(7) 0.0621(14) Uani 1 1 d . . . . .
H19 H 0.3948 0.8718 0.2932 0.075 Uiso 1 1 calc R U . . .
C16 C 0.6370(2) 0.8565(2) 0.5857(7) 0.0581(14) Uani 1 1 d . . . . .
C31 C 0.7344(2) 1.0688(2) 0.8796(6) 0.0514(12) Uani 1 1 d . . . . .
H22 H 0.7069 1.1025 0.8949 0.062 Uiso 1 1 calc R U . . .
C30 C 0.7270(3) 1.0437(3) 1.1908(7) 0.0591(14) Uani 1 1 d . . . . .
C6 C 0.5455(2) 0.8413(3) 0.7373(8) 0.0657(15) Uani 1 1 d . . . . .
H25A H 0.5155 0.8123 0.7090 0.079 Uiso 1 1 calc R U . . .
H25B H 0.5480 0.8437 0.8600 0.079 Uiso 1 1 calc R U . . .
C13 C 0.5789(2) 0.9435(3) 0.6827(7) 0.0608(14) Uani 1 1 d . . . . .
H26A H 0.5934 0.9418 0.7977 0.073 Uiso 1 1 calc R U . . .
H26B H 0.5681 0.9866 0.6587 0.073 Uiso 1 1 calc R U . . .
C33 C 0.7984(3) 1.1531(3) 0.8473(7) 0.0638(15) Uani 1 1 d . . . . .
C29 C 0.7244(2) 1.0189(2) 1.0104(6) 0.0538(13) Uani 1 1 d . . . . .
H29 H 0.6863 1.0028 0.9924 0.065 Uiso 1 1 calc R U . . .
C19 C 0.3703(2) 0.8388(3) 0.5906(9) 0.0799(18) Uani 1 1 d . . . . .
H30A H 0.3565 0.8233 0.6973 0.120 Uiso 1 1 calc R U . . .
H30B H 0.3703 0.8054 0.5087 0.120 Uiso 1 1 calc R U . . .
H30C H 0.3465 0.8722 0.5516 0.120 Uiso 1 1 calc R U . . .
C9 C 0.7024(3) 0.7726(3) 0.5505(8) 0.0797(19) Uani 1 1 d . . . . .
H31 H 0.7365 0.7574 0.5105 0.096 Uiso 1 1 calc R U . . .
C8 C 0.6655(3) 0.7321(3) 0.6315(8) 0.082(2) Uani 1 1 d . . . . .
C28 C 0.7417(3) 0.9090(3) 0.9805(7) 0.0657(15) Uani 1 1 d . . . . .
C34 C 0.8566(3) 1.1731(3) 0.8623(9) 0.0773(18) Uani 1 1 d . . . . .
C39 C 0.8702(3) 1.2348(3) 0.8282(9) 0.087(2) Uani 1 1 d . . . . .
H35 H 0.8420 1.2630 0.7988 0.104 Uiso 1 1 calc R U . . .
C27 C 0.7847(3) 0.8634(3) 0.9355(8) 0.0746(18) Uani 1 1 d . . . . .
C21 C 0.7783(3) 0.8628(4) 0.4093(10) 0.101(2) Uani 1 1 d . . . . .
H37A H 0.7976 0.8495 0.5101 0.151 Uiso 1 1 calc R U . . .
H37B H 0.7973 0.8984 0.3610 0.151 Uiso 1 1 calc R U . . .
H37C H 0.7778 0.8289 0.3286 0.151 Uiso 1 1 calc R U . . .
C26 C 0.7732(4) 0.8000(3) 0.9320(10) 0.102(2) Uani 1 1 d . . . . .
H38 H 0.7371 0.7865 0.9584 0.122 Uiso 1 1 calc R U . . .
C7 C 0.6140(3) 0.7548(3) 0.6843(8) 0.0749(17) Uani 1 1 d . . . . .
H39 H 0.5883 0.7271 0.7325 0.090 Uiso 1 1 calc R U . . .
C18 C 0.4356(3) 0.9107(4) 0.0032(8) 0.095(2) Uani 1 1 d . . . . .
H40A H 0.4409 0.8718 -0.0563 0.142 Uiso 1 1 calc R U . . .
H40B H 0.4521 0.9444 -0.0609 0.142 Uiso 1 1 calc R U . . .
H40C H 0.3962 0.9185 0.0174 0.142 Uiso 1 1 calc R U . . .
C22 C 0.8378(3) 0.8809(4) 0.8948(15) 0.131(4) Uani 1 1 d . . . . .
H42 H 0.8474 0.9233 0.8978 0.158 Uiso 1 1 calc R U . . .
C38 C 0.9246(4) 1.2551(4) 0.8369(12) 0.112(3) Uani 1 1 d . . . . .
H43 H 0.9333 1.2964 0.8090 0.135 Uiso 1 1 calc R U . . .
C25 C 0.8131(5) 0.7561(4) 0.8909(12) 0.120(3) Uani 1 1 d . . . . .
H44 H 0.8037 0.7137 0.8897 0.144 Uiso 1 1 calc R U . . .
C35 C 0.8989(3) 1.1327(4) 0.9166(17) 0.146(5) Uani 1 1 d . . . . .
H45 H 0.8899 1.0910 0.9398 0.175 Uiso 1 1 calc R U . . .
C37 C 0.9656(4) 1.2154(6) 0.8855(19) 0.170(6) Uani 1 1 d . . . . .
H46 H 1.0026 1.2295 0.8856 0.204 Uiso 1 1 calc R U . . .
C23 C 0.8783(4) 0.8368(4) 0.849(2) 0.179(6) Uani 1 1 d . . . . .
H47 H 0.9139 0.8498 0.8155 0.215 Uiso 1 1 calc R U . . .
C24 C 0.8652(5) 0.7738(5) 0.8528(17) 0.154(5) Uani 1 1 d . . . . .
H49 H 0.8924 0.7438 0.8290 0.184 Uiso 1 1 calc R U . . .
C20 C 0.6798(4) 0.6620(3) 0.6500(11) 0.122(3) Uani 1 1 d . . . . .
H50A H 0.7055 0.6564 0.7427 0.184 Uiso 1 1 calc R U . . .
H50B H 0.6967 0.6471 0.5470 0.184 Uiso 1 1 calc R U . . .
H50C H 0.6461 0.6386 0.6719 0.184 Uiso 1 1 calc R U . . .
N5 N 0.53181(18) 0.9043(2) 0.6689(6) 0.0580(11) Uani 1 1 d . . . . .
N11 N 0.62373(18) 0.92316(19) 0.5603(5) 0.0562(11) Uani 1 1 d . . . . .
H1A H 0.6576 0.9480 0.5825 0.067 Uiso 1 1 calc R U . . .
O3 O 0.68354(17) 1.01386(18) 0.6746(5) 0.0736(12) Uani 1 1 d . . . . .
O4 O 0.76807(18) 1.04862(19) 0.5963(4) 0.0757(12) Uani 1 1 d . . . . .
O1 O 0.69981(18) 1.0899(2) 1.2280(5) 0.0835(13) Uani 1 1 d . . . . .
O2 O 0.75957(18) 1.01242(18) 1.2905(5) 0.0781(12) Uani 1 1 d . . . . .
H2 H 0.7590 1.0283 1.3853 0.117 Uiso 1 1 calc R U . . .
O8 O 0.7603(2) 1.1850(2) 0.7915(6) 0.0885(14) Uani 1 1 d . . . . .
O7 O 0.78976(14) 1.09371(15) 0.9051(4) 0.0566(9) Uani 1 1 d . . . . .
O6 O 0.76210(15) 0.96785(15) 0.9814(4) 0.0579(9) Uani 1 1 d . . . . .
O5 O 0.6930(2) 0.89731(19) 1.0073(7) 0.0985(16) Uani 1 1 d . . . . .
O9 O 0.42648(15) 0.8621(2) 0.6121(5) 0.0730(12) Uani 1 1 d . . . . .
O10 O 0.72191(16) 0.8800(2) 0.4515(6) 0.0808(12) Uani 1 1 d . . . . .

loop_
_atom_site_aniso_label
_atom_site_aniso_U_11
_atom_site_aniso_U_22
_atom_site_aniso_U_33
_atom_site_aniso_U_23
_atom_site_aniso_U_13
_atom_site_aniso_U_12
C36 0.069(5) 0.120(7) 0.37(2) -0.026(11) 0.020(9) -0.017(5)
C17 0.062(3) 0.061(3) 0.048(3) -0.005(3) -0.009(3) 0.006(3)
C4 0.051(3) 0.069(3) 0.053(3) -0.008(3) 0.003(3) 0.010(3)
C14 0.046(3) 0.054(3) 0.048(3) -0.004(2) 0.000(2) 0.002(2)
C10 0.065(3) 0.076(4) 0.051(3) -0.007(3) -0.009(3) 0.013(3)
C32 0.067(3) 0.059(3) 0.048(3) 0.000(2) 0.002(3) -0.005(3)
C1 0.054(3) 0.071(3) 0.056(3) 0.004(3) 0.008(3) 0.005(3)
C15 0.051(3) 0.051(3) 0.057(3) -0.009(2) 0.004(3) 0.007(2)
C2 0.059(3) 0.076(4) 0.057(3) -0.001(3) -0.005(3) 0.014(3)
C12 0.050(3) 0.057(3) 0.067(4) -0.003(3) 0.004(3) -0.001(3)
C3 0.057(3) 0.065(3) 0.064(4) -0.009(3) -0.001(3) 0.010(3)
C16 0.057(3) 0.060(3) 0.057(3) -0.013(3) -0.013(3) 0.007(3)
C31 0.046(3) 0.063(3) 0.045(3) -0.005(2) 0.003(2) -0.010(2)
C30 0.072(4) 0.058(3) 0.047(3) -0.003(3) -0.003(3) -0.010(3)
C6 0.069(4) 0.068(3) 0.059(3) 0.005(3) -0.010(3) -0.003(3)
C13 0.060(3) 0.071(3) 0.052(3) -0.016(3) 0.002(3) -0.004(3)
C33 0.087(4) 0.062(3) 0.042(3) -0.007(3) -0.001(3) -0.018(3)
C29 0.057(3) 0.055(3) 0.049(3) -0.007(2) 0.005(3) -0.001(3)
C19 0.066(4) 0.102(5) 0.072(4) -0.008(4) 0.005(3) -0.008(4)
C9 0.094(5) 0.089(4) 0.056(4) -0.001(3) -0.006(4) 0.033(4)
C8 0.110(5) 0.079(4) 0.058(4) 0.001(3) -0.015(4) 0.029(4)
C28 0.085(4) 0.061(3) 0.051(3) 0.005(3) -0.005(3) -0.019(3)
C34 0.064(4) 0.084(4) 0.084(4) -0.006(4) -0.002(4) -0.024(3)
C39 0.102(5) 0.081(4) 0.077(4) 0.004(4) -0.023(4) -0.045(4)
C27 0.098(5) 0.058(3) 0.068(4) -0.013(3) -0.007(4) -0.003(3)
C21 0.062(4) 0.153(7) 0.086(5) 0.008(5) 0.017(4) 0.029(4)
C26 0.140(7) 0.063(4) 0.102(6) 0.004(4) 0.008(6) -0.007(5)
C7 0.090(5) 0.067(4) 0.067(4) 0.011(3) -0.014(4) 0.015(3)
C18 0.075(4) 0.153(7) 0.055(4) 0.016(4) -0.008(3) 0.011(5)
C22 0.074(5) 0.080(5) 0.241(13) -0.038(6) 0.010(7) 0.008(4)
C38 0.113(6) 0.107(6) 0.117(7) -0.013(6) 0.023(6) -0.051(6)
C25 0.167(9) 0.074(5) 0.118(7) -0.021(5) -0.020(8) 0.011(6)
C35 0.055(4) 0.098(6) 0.285(15) -0.026(8) 0.015(7) -0.011(4)
C37 0.094(7) 0.152(10) 0.264(17) -0.055(11) 0.046(9) -0.053(7)
C23 0.108(7) 0.099(6) 0.331(18) -0.066(9) 0.017(9) 0.018(6)
C24 0.129(8) 0.090(6) 0.242(14) -0.050(8) -0.019(10) 0.031(6)
C20 0.181(9) 0.082(5) 0.104(6) 0.016(4) 0.018(6) 0.056(6)
N5 0.056(3) 0.061(3) 0.057(3) -0.005(2) -0.002(2) -0.006(2)
N11 0.058(3) 0.057(2) 0.054(3) -0.007(2) 0.000(2) -0.003(2)
O3 0.078(3) 0.085(3) 0.057(2) -0.013(2) -0.007(2) -0.032(2)
O4 0.093(3) 0.096(3) 0.0382(19) -0.001(2) 0.009(2) -0.024(3)
O1 0.084(3) 0.102(3) 0.064(3) -0.023(2) 0.000(2) 0.021(3)
O2 0.114(3) 0.078(3) 0.042(2) -0.0039(19) -0.009(2) 0.005(2)
O8 0.096(3) 0.065(2) 0.104(4) 0.015(2) -0.016(3) -0.007(2)
O7 0.059(2) 0.0581(19) 0.053(2) -0.0010(18) 0.0013(18) -0.0116(18)
O6 0.073(2) 0.0512(18) 0.0497(19) -0.0022(16) -0.0008(19) -0.0048(18)
O5 0.091(3) 0.070(3) 0.135(5) -0.006(3) 0.017(3) -0.027(3)
O9 0.055(2) 0.104(3) 0.061(2) 0.003(2) 0.000(2) -0.012(2)
O10 0.060(2) 0.091(3) 0.091(3) 0.003(3) 0.006(2) 0.011(2)

loop_
_atom_type_symbol
_atom_type_description
_atom_type_scat_dispersion_real
_atom_type_scat_dispersion_imag
_atom_type_scat_source
C C 0.0181 0.0091 'International Tables Vol C Tables 4.2.6.8 and 6.1.1.4'
H H 0.0000 0.0000 'International Tables Vol C Tables 4.2.6.8 and 6.1.1.4'
N N 0.0311 0.0180 'International Tables Vol C Tables 4.2.6.8 and 6.1.1.4'
O O 0.0492 0.0322 'International Tables Vol C Tables 4.2.6.8 and 6.1.1.4'

loop_
_geom_angle_atom_site_label_1
_geom_angle_atom_site_label_2
_geom_angle_atom_site_label_3
_geom_angle
_geom_angle_site_symmetry_1
_geom_angle_site_symmetry_3
_geom_angle_publ_flag
C35 C36 C37 115.5(10) . . ?
C7 C17 C16 118.4(6) . . ?
C7 C17 C6 120.9(6) . . ?
C16 C17 C6 120.7(5) . . ?
O9 C4 C3 124.8(5) . . ?
O9 C4 C14 115.9(5) . . ?
C3 C4 C14 119.3(5) . . ?
C15 C14 C4 119.3(5) . . ?
C15 C14 N5 122.1(4) . . ?
C4 C14 N5 118.6(5) . . ?
O10 C10 C9 125.9(6) . . ?
O10 C10 C16 115.7(5) . . ?
C9 C10 C16 118.4(6) . . ?
O3 C32 O4 129.5(5) . . ?
O3 C32 C31 112.7(5) . . ?
O4 C32 C31 117.8(5) . . ?
C2 C1 C15 120.6(5) . . ?
C14 C15 C1 120.6(5) . . ?
C14 C15 C12 120.2(5) . . ?
C1 C15 C12 119.2(5) . . ?
C1 C2 C3 118.8(5) . . ?
C1 C2 C18 122.6(6) . . ?
C3 C2 C18 118.6(5) . . ?
N11 C12 C15 111.8(4) . . ?
C4 C3 C2 121.3(5) . . ?
C17 C16 C10 121.7(5) . . ?
C17 C16 N11 121.0(5) . . ?
C10 C16 N11 117.3(5) . . ?
O7 C31 C29 108.2(4) . . ?
O7 C31 C32 110.7(4) . . ?
C29 C31 C32 110.7(4) . . ?
O1 C30 O2 126.3(5) . . ?
O1 C30 C29 119.1(5) . . ?
O2 C30 C29 114.6(5) . . ?
N5 C6 C17 111.8(5) . . ?
N5 C13 N11 110.4(4) . . ?
O8 C33 O7 121.7(6) . . ?
O8 C33 C34 125.4(6) . . ?
O7 C33 C34 112.9(6) . . ?
O6 C29 C31 109.1(4) . . ?
O6 C29 C30 112.8(4) . . ?
C31 C29 C30 113.1(4) . . ?
C8 C9 C10 120.6(6) . . ?
C9 C8 C7 119.1(6) . . ?
C9 C8 C20 120.3(7) . . ?
C7 C8 C20 120.4(7) . . ?
O5 C28 O6 122.7(6) . . ?
O5 C28 C27 125.7(6) . . ?
O6 C28 C27 111.6(5) . . ?
C39 C34 C35 118.5(6) . . ?
C39 C34 C33 119.1(7) . . ?
C35 C34 C33 122.3(6) . . ?
C38 C39 C34 120.9(8) . . ?
C22 C27 C26 116.8(7) . . ?
C22 C27 C28 122.1(6) . . ?
C26 C27 C28 121.1(7) . . ?
C25 C26 C27 122.1(8) . . ?
C17 C7 C8 121.7(6) . . ?
C27 C22 C23 121.4(7) . . ?
C37 C38 C39 120.3(8) . . ?
C24 C25 C26 120.6(9) . . ?
C36 C35 C34 122.5(8) . . ?
C38 C37 C36 121.9(9) . . ?
C24 C23 C22 119.4(9) . . ?
C25 C24 C23 119.5(9) . . ?
C13 N5 C14 112.0(4) . . ?
C13 N5 C6 109.5(4) . . ?
C14 N5 C6 112.7(4) . . ?
C16 N11 C12 114.0(4) . . ?
C16 N11 C13 110.1(4) . . ?
C12 N11 C13 107.1(4) . . ?
C33 O7 C31 115.9(4) . . ?
C28 O6 C29 118.7(4) . . ?
C4 O9 C19 117.9(5) . . ?
C10 O10 C21 117.8(5) . . ?

loop_
_geom_bond_atom_site_label_1
_geom_bond_atom_site_label_2
_geom_bond_distance
_geom_bond_site_symmetry_2
_geom_bond_publ_flag
C36 C35 1.387(10) . ?
C36 C37 1.431(14) . ?
C17 C7 1.366(7) . ?
C17 C16 1.385(7) . ?
C17 C6 1.501(7) . ?
C4 O9 1.353(6) . ?
C4 C3 1.384(8) . ?
C4 C14 1.423(7) . ?
C14 C15 1.377(7) . ?
C14 N5 1.434(6) . ?
C10 O10 1.370(7) . ?
C10 C9 1.388(8) . ?
C10 C16 1.388(7) . ?
C32 O3 1.226(6) . ?
C32 O4 1.242(6) . ?
C32 C31 1.566(7) . ?
C1 C2 1.389(7) . ?
C1 C15 1.397(7) . ?
C15 C12 1.507(7) . ?
C2 C3 1.398(8) . ?
C2 C18 1.492(8) . ?
C12 N11 1.503(7) . ?
C16 N11 1.466(6) . ?
C31 O7 1.436(5) . ?
C31 C29 1.498(7) . ?
C30 O1 1.214(6) . ?
C30 O2 1.288(6) . ?
C30 C29 1.516(7) . ?
C6 N5 1.478(6) . ?
C13 N5 1.401(6) . ?
C13 N11 1.502(6) . ?
C33 O8 1.215(7) . ?
C33 O7 1.359(6) . ?
C33 C34 1.455(8) . ?
C29 O6 1.427(5) . ?
C19 O9 1.438(6) . ?
C9 C8 1.386(9) . ?
C8 C7 1.383(9) . ?
C8 C20 1.537(9) . ?
C28 O5 1.206(7) . ?
C28 O6 1.342(6) . ?
C28 C27 1.456(8) . ?
C34 C39 1.377(8) . ?
C34 C35 1.392(10) . ?
C39 C38 1.369(9) . ?
C27 C22 1.357(9) . ?
C27 C26 1.375(8) . ?
C21 O10 1.432(6) . ?
C26 C25 1.371(10) . ?
C22 C23 1.394(10) . ?
C38 C37 1.346(13) . ?
C25 C24 1.330(11) . ?
C23 C24 1.376(12) . ?

loop_
_platon_squeeze_void_nr
_platon_squeeze_void_average_x
_platon_squeeze_void_average_y
_platon_squeeze_void_average_z
_platon_squeeze_void_volume
_platon_squeeze_void_count_electrons
_platon_squeeze_void_content
1 0.000 0.000 0.006 441 -6 ' '
2 0.500 0.500 -0.153 441 -6 ' '
